data_7127163
loop_
_publ_author_name
'Setter, Caitlin J.'
'Price, Michael B.'
'Conte, Luke'
'Schmitt, Wolfgang'
'Batten, Stuart R.'
'Richardson, Christopher'
'Hill, Matthew R.'
'Babarao, Ravichandar'
'Macreadie, Lauren K.'

_publ_section_title
;
 Mixed donor, phenanthroline photoactive MOFs with favourable
 CO<sub>2</sub> selectivity.
;
_journal_issue 87
_journal_name_full 'Chemical communications (Cambridge, England)'
_journal_page_first 13377
_journal_page_last 13380
_journal_paper_doi 10.1039/d0cc05715k
_journal_volume 56
_journal_year 2020
_chemical_formula_moiety 'C54 H32 N8 O8 Zn2'
_chemical_formula_sum 'C54 H32 N8 O8 Zn2'
_chemical_formula_weight 1051.61
_chemical_name_common '[Zn(NCP2)2(O2CH)2]'
_chemical_name_systematic
catena-((4-(1H-imidazo[4,5-f][1,10]phenanthrolin-2-yl)biphenyl-4-carboxylato)bis(mu2-methanoato)-di-zinc)
_space_group_crystal_system orthorhombic
_space_group_IT_number 33
_space_group_name_Hall 'P 2c -2n'
_space_group_name_H-M_alt 'P n a 21'
_atom_sites_solution_hydrogens geom
_atom_sites_solution_primary dual
_audit_creation_date 2020-06-08
_audit_creation_method
;
Olex2 1.2
(compiled 2018.05.29 svn.r3508 for OlexSys, GUI svn.r5506)
;
_audit_update_record
;
2020-06-17 deposited with the CCDC.	2020-09-02 downloaded from the CCDC.
;
_cell_angle_alpha 90
_cell_angle_beta 90
_cell_angle_gamma 90
_cell_formula_units_Z 4
_cell_length_a 8.4030(17)
_cell_length_b 24.858(5)
_cell_length_c 33.616(7)
_cell_measurement_reflns_used 21204
_cell_measurement_temperature 100(2)
_cell_measurement_theta_max 32.254
_cell_measurement_theta_min 1.211
_cell_volume 7022(2)
_computing_cell_refinement 'XDS (Kabsch, 1993)'
_computing_data_collection 'BluIce (McPhillips, 2002)'
_computing_data_reduction 'XDS (Kabsch, 1993)'
_computing_molecular_graphics 'Olex2 (Dolomanov et al., 2009)'
_computing_publication_material 'Olex2 (Dolomanov et al., 2009)'
_computing_structure_refinement 'ShelXL (Sheldrick, 2015)'
_computing_structure_solution 'ShelXT (Sheldrick, 2015)'
_diffrn_ambient_temperature 100(2)
_diffrn_measured_fraction_theta_full 0.999
_diffrn_measured_fraction_theta_max 0.857
_diffrn_measurement_device_type 'ADSC Quantum 350r'
_diffrn_measurement_method 'phi scan'
_diffrn_radiation_type synchrotron
_diffrn_radiation_wavelength 0.71073
_diffrn_reflns_av_R_equivalents 0.0870
_diffrn_reflns_av_unetI/netI 0.0548
_diffrn_reflns_Laue_measured_fraction_full 0.999
_diffrn_reflns_Laue_measured_fraction_max 0.857
_diffrn_reflns_limit_h_max 11
_diffrn_reflns_limit_h_min -11
_diffrn_reflns_limit_k_max 33
_diffrn_reflns_limit_k_min -33
_diffrn_reflns_limit_l_max 50
_diffrn_reflns_limit_l_min -50
_diffrn_reflns_number 118072
_diffrn_reflns_point_group_measured_fraction_full 0.999
_diffrn_reflns_point_group_measured_fraction_max 0.857
_diffrn_reflns_theta_full 25.242
_diffrn_reflns_theta_max 32.254
_diffrn_reflns_theta_min 1.211
_diffrn_source 'Australian synchrotron MX2'
_diffrn_standards_number 0
_exptl_absorpt_coefficient_mu 0.728
_exptl_absorpt_correction_type none
_exptl_crystal_colour 'light yellow'
_exptl_crystal_density_diffrn 0.995
_exptl_crystal_description plate
_exptl_crystal_F_000 2144
_exptl_crystal_size_max 0.05
_exptl_crystal_size_mid 0.03
_exptl_crystal_size_min 0.01
_refine_diff_density_max 0.553
_refine_diff_density_min -1.161
_refine_diff_density_rms 0.044
_refine_ls_abs_structure_details
;
 Refined as an inversion twin.
;
_refine_ls_abs_structure_Flack 0.377(11)
_refine_ls_extinction_method none
_refine_ls_goodness_of_fit_ref 0.988
_refine_ls_hydrogen_treatment constr
_refine_ls_matrix_type full
_refine_ls_number_parameters 650
_refine_ls_number_reflns 21204
_refine_ls_number_restraints 1
_refine_ls_restrained_S_all 0.987
_refine_ls_R_factor_all 0.0842
_refine_ls_R_factor_gt 0.0504
_refine_ls_shift/su_max 0.006
_refine_ls_shift/su_mean 0.000
_refine_ls_structure_factor_coef Fsqd
_refine_ls_weighting_details 'w=1/[\s^2^(Fo^2^)+(0.0760P)^2^] where P=(Fo^2^+2Fc^2^)/3'
_refine_ls_weighting_scheme calc
_refine_ls_wR_factor_gt 0.1316
_refine_ls_wR_factor_ref 0.1498
_reflns_Friedel_coverage 0.970
_reflns_Friedel_fraction_full 0.999
_reflns_Friedel_fraction_max 0.856
_reflns_number_gt 12403
_reflns_number_total 21204
_reflns_threshold_expression 'I > 2\s(I)'
_cod_data_source_file d0cc05715k2.cif
_cod_data_source_block Zn_NCP2
_cod_depositor_comments 'Adding full bibliography for 7127162--7127163.cif.'
_cod_database_code 7127163
_shelx_shelxl_version_number 2014/7
_shelx_space_group_comment
;
The symmetry employed for this shelxl refinement is uniquely defined
by the following loop, which should always be used as a source of
symmetry information in preference to the above space-group names.
They are only intended as comments.
;
_olex2_refinement_description
;
1. Twinned data refinement
 Scales: 0.623(11)
 0.377(11)
2. Fixed Uiso
 At 1.2 times of:
  All C(H) groups, All N(H) groups
3.a Aromatic/amide H refined with riding coordinates:
 N3(H3), C46(H46), N5(H5), C45(H45), C44(H44), C3(H3A), C39(H39), C52(H52),
 C51(H51), C2(H2), C33(H33), C29(H29), C50(H50), C1(H1), C19(H19), C54(H54),
 C24(H24), C32(H32), C35(H35), C8(H8), C36(H36), C9(H9), C25(H25), C21(H21),
 C38(H38), C7(H7), C22(H22), C30(H30), C15(H15), C53(H53), C18(H18), C16(H16)
;
_olex2_submission_special_instructions 'No special instructions were received'

loop_
_space_group_symop_operation_xyz
'x, y, z'
'-x, -y, z+1/2'
'x+1/2, -y+1/2, z'
'-x+1/2, y+1/2, z+1/2'

loop_
_atom_site_label
_atom_site_type_symbol
_atom_site_fract_x
_atom_site_fract_y
_atom_site_fract_z
_atom_site_U_iso_or_equiv
_atom_site_adp_type
_atom_site_occupancy
_atom_site_site_symmetry_order
_atom_site_calc_flag
_atom_site_refinement_flags_posn
_atom_site_refinement_flags_adp
_atom_site_refinement_flags_occupancy
_atom_site_disorder_assembly
_atom_site_disorder_group
Zn1 Zn -0.01199(6) 0.61285(2) 0.44472(2) 0.05909(14) Uani 1 1 d . . . . .
Zn2 Zn 0.42192(7) 0.59939(2) 0.55630(2) 0.06160(15) Uani 1 1 d . . . . .
O3 O 0.5517(4) 0.54341(14) 0.58507(9) 0.0641(8) Uani 1 1 d . . . . .
N7 N 1.4926(4) 0.19617(16) 0.93183(10) 0.0556(8) Uani 1 1 d . . . . .
O1 O -0.2083(4) 0.59311(15) 0.39387(11) 0.0695(9) Uani 1 1 d . . . . .
N3 N -0.5700(5) 0.28962(17) 0.16452(11) 0.0637(9) Uani 1 1 d . . . . .
H3 H -0.5871 0.3227 0.1584 0.076 Uiso 1 1 calc R . . . .
O2 O -0.0745(4) 0.53319(13) 0.43002(10) 0.0660(8) Uani 1 1 d . . . . .
O4 O 0.5840(4) 0.61059(15) 0.62863(10) 0.0699(9) Uani 1 1 d . . . . .
N8 N 1.3538(5) 0.11343(17) 0.89280(12) 0.0633(10) Uani 1 1 d . . . . .
C46 C 1.5617(5) 0.23491(19) 0.95173(13) 0.0592(10) Uani 1 1 d . . . . .
H46 H 1.6304 0.2254 0.9722 0.071 Uiso 1 1 calc R . . . .
N6 N 1.1016(4) 0.24756(18) 0.80486(11) 0.0623(10) Uani 1 1 d . . . . .
N1 N -0.8662(5) 0.18265(16) 0.06643(10) 0.0611(9) Uani 1 1 d . . . . .
O7 O -0.1783(5) 0.62966(17) 0.48640(12) 0.0840(11) Uani 1 1 d . . . . .
N4 N -0.4797(5) 0.21637(19) 0.19723(12) 0.0680(10) Uani 1 1 d . . . . .
O6 O 0.1690(5) 0.60336(16) 0.48555(11) 0.0756(10) Uani 1 1 d . . . . .
C12 C -0.6231(6) 0.2455(2) 0.14446(13) 0.0617(11) Uani 1 1 d . . . . .
N5 N 1.2064(4) 0.31711(16) 0.84041(10) 0.0592(9) Uani 1 1 d . . . . .
H5 H 1.2270 0.3494 0.8481 0.071 Uiso 1 1 calc R . . . .
C11 C -0.5662(5) 0.2011(2) 0.16435(14) 0.0605(11) Uani 1 1 d . . . . .
C43 C 1.3637(5) 0.26216(19) 0.89096(12) 0.0581(10) Uani 1 1 d . . . . .
O8 O -0.3969(5) 0.62764(17) 0.52083(12) 0.0858(11) Uani 1 1 d . . . . .
C45 C 1.5391(5) 0.2900(2) 0.94416(15) 0.0632(10) Uani 1 1 d . . . . .
H45 H 1.5900 0.3162 0.9593 0.076 Uiso 1 1 calc R . . . .
C47 C 1.3941(5) 0.20870(19) 0.90101(12) 0.0568(10) Uani 1 1 d . . . . .
C44 C 1.4385(6) 0.3036(2) 0.91345(13) 0.0628(11) Uani 1 1 d . . . . .
H44 H 1.4195 0.3396 0.9074 0.075 Uiso 1 1 calc R . . . .
C48 C 1.3230(5) 0.16421(18) 0.87913(12) 0.0558(10) Uani 1 1 d . . . . .
C4 C -0.7277(5) 0.2419(2) 0.11024(13) 0.0608(11) Uani 1 1 d . . . . .
N2 N -0.7367(5) 0.09469(17) 0.10116(12) 0.0662(10) Uani 1 1 d . . . . .
C42 C 1.2599(5) 0.2702(2) 0.85737(13) 0.0594(10) Uani 1 1 d . . . . .
C26 C -0.1640(6) 0.5458(2) 0.40116(16) 0.0705(13) Uani 1 1 d . . . . .
O5 O 0.3278(5) 0.54717(18) 0.51621(13) 0.0992(13) Uani 1 1 d . . . . .
C40 C 1.1135(6) 0.3021(2) 0.80873(14) 0.0645(12) Uani 1 1 d . . . . .
C49 C 1.2238(5) 0.1732(2) 0.84637(13) 0.0590(10) Uani 1 1 d . . . . .
C13 C -0.4838(6) 0.2708(2) 0.19644(14) 0.0641(12) Uani 1 1 d . . . . .
C14 C -0.4160(6) 0.3070(2) 0.22613(15) 0.0678(12) Uani 1 1 d . . . . .
C5 C -0.7636(5) 0.18944(19) 0.09726(12) 0.0575(10) Uani 1 1 d . . . . .
C3 C -0.7892(5) 0.2864(2) 0.08935(13) 0.0612(11) Uani 1 1 d . . . . .
H3A H -0.7613 0.3213 0.0963 0.073 Uiso 1 1 calc R . . . .
C28 C 0.6648(6) 0.52272(19) 0.64751(13) 0.0628(11) Uani 1 1 d . . . . .
C23 C -0.2093(6) 0.5013(2) 0.37246(15) 0.0671(12) Uani 1 1 d . . . . .
C6 C -0.6972(5) 0.1428(2) 0.11656(14) 0.0625(11) Uani 1 1 d . . . . .
C37 C 1.0317(6) 0.3395(2) 0.78291(14) 0.0620(11) Uani 1 1 d . . . . .
C39 C 0.9760(6) 0.4310(2) 0.76053(15) 0.0698(12) Uani 1 1 d . . . . .
H39 H 0.9922 0.4677 0.7636 0.084 Uiso 1 1 calc R . . . .
C52 C 1.2928(6) 0.0720(2) 0.87309(15) 0.0680(12) Uani 1 1 d . . . . .
H52 H 1.3160 0.0375 0.8820 0.082 Uiso 1 1 calc R . . . .
C51 C 1.1953(6) 0.0778(2) 0.83966(15) 0.0691(12) Uani 1 1 d . . . . .
H51 H 1.1545 0.0477 0.8268 0.083 Uiso 1 1 calc R . . . .
C2 C -0.8918(5) 0.2766(2) 0.05830(15) 0.0636(11) Uani 1 1 d . . . . .
H2 H -0.9371 0.3049 0.0442 0.076 Uiso 1 1 calc R . . . .
C34 C 0.8771(6) 0.4120(2) 0.73010(15) 0.0691(13) Uani 1 1 d . . . . .
C31 C 0.7998(6) 0.4500(2) 0.70192(14) 0.0659(11) Uani 1 1 d . . . . .
C33 C 0.6897(6) 0.5369(2) 0.68691(13) 0.0635(11) Uani 1 1 d . . . . .
H33 H 0.6635 0.5713 0.6956 0.076 Uiso 1 1 calc R . . . .
C10 C -0.5968(6) 0.1479(2) 0.15019(14) 0.0632(11) Uani 1 1 d . . . . .
C27 C 0.5951(5) 0.5628(2) 0.61887(14) 0.0641(11) Uani 1 1 d . . . . .
C29 C 0.7060(7) 0.4702(2) 0.63530(16) 0.0795(15) Uani 1 1 d . . . . .
H29 H 0.6876 0.4594 0.6092 0.095 Uiso 1 1 calc R . . . .
C50 C 1.1603(6) 0.1291(2) 0.82591(14) 0.0694(13) Uani 1 1 d . . . . .
H50 H 1.0962 0.1341 0.8037 0.083 Uiso 1 1 calc R . . . .
C41 C 1.1970(5) 0.2290(2) 0.83566(13) 0.0602(10) Uani 1 1 d . . . . .
C1 C -0.9274(6) 0.22297(19) 0.04815(12) 0.0592(11) Uani 1 1 d . . . . .
H1 H -0.9980 0.2165 0.0274 0.071 Uiso 1 1 calc R . . . .
C19 C -0.3924(6) 0.3619(2) 0.21722(15) 0.0693(12) Uani 1 1 d . . . . .
H19 H -0.4089 0.3740 0.1914 0.083 Uiso 1 1 calc R . . . .
C54 C -0.2968(8) 0.6081(2) 0.49951(17) 0.0692(12) Uani 1 1 d . . . . .
H54 H -0.3122 0.5723 0.4923 0.083 Uiso 1 1 calc R . . . .
C24 C -0.3148(6) 0.5109(2) 0.34218(15) 0.0716(13) Uani 1 1 d . . . . .
H24 H -0.3644 0.5443 0.3405 0.086 Uiso 1 1 calc R . . . .
C32 C 0.7544(6) 0.4995(2) 0.71387(14) 0.0664(12) Uani 1 1 d . . . . .
H32 H 0.7659 0.5091 0.7405 0.080 Uiso 1 1 calc R . . . .
C35 C 0.8577(7) 0.3559(2) 0.72694(15) 0.0733(13) Uani 1 1 d . . . . .
H35 H 0.7940 0.3419 0.7068 0.088 Uiso 1 1 calc R . . . .
C8 C -0.5817(7) 0.0513(2) 0.15103(18) 0.0809(15) Uani 1 1 d . . . . .
H8 H -0.5426 0.0194 0.1617 0.097 Uiso 1 1 calc R . . . .
C36 C 0.9304(7) 0.3216(2) 0.75285(17) 0.0748(14) Uani 1 1 d . . . . .
H36 H 0.9117 0.2849 0.7504 0.090 Uiso 1 1 calc R . . . .
C9 C -0.5412(7) 0.0990(2) 0.16795(18) 0.0724(14) Uani 1 1 d . . . . .
H9 H -0.4784 0.0999 0.1907 0.087 Uiso 1 1 calc R . . . .
C25 C -0.3486(6) 0.4727(2) 0.31450(17) 0.0780(14) Uani 1 1 d . . . . .
H25 H -0.4185 0.4810 0.2939 0.094 Uiso 1 1 calc R . . . .
C21 C -0.1736(9) 0.4119(3) 0.34727(19) 0.095(2) Uani 1 1 d . . . . .
H21 H -0.1238 0.3786 0.3489 0.113 Uiso 1 1 calc R . . . .
C38 C 1.0503(7) 0.3949(2) 0.78615(16) 0.0701(13) Uani 1 1 d . . . . .
H38 H 1.1150 0.4084 0.8062 0.084 Uiso 1 1 calc R . . . .
C20 C -0.2820(7) 0.4218(2) 0.31599(17) 0.0816(15) Uani 1 1 d . . . . .
C7 C -0.6807(7) 0.0497(2) 0.11807(16) 0.0728(13) Uani 1 1 d . . . . .
H7 H -0.7089 0.0165 0.1074 0.087 Uiso 1 1 calc R . . . .
C22 C -0.1403(8) 0.4501(2) 0.37499(18) 0.0903(17) Uani 1 1 d . . . . .
H22 H -0.0712 0.4422 0.3958 0.108 Uiso 1 1 calc R . . . .
C30 C 0.7728(7) 0.4352(2) 0.66174(15) 0.0766(14) Uani 1 1 d . . . . .
H30 H 0.8011 0.4009 0.6532 0.092 Uiso 1 1 calc R . . . .
C15 C -0.3773(10) 0.2908(3) 0.26338(19) 0.106(2) Uani 1 1 d . . . . .
H15 H -0.3829 0.2544 0.2696 0.127 Uiso 1 1 calc R . . . .
C17 C -0.3190(8) 0.3807(2) 0.28513(17) 0.0795(15) Uani 1 1 d . . . . .
C53 C 0.2241(8) 0.5589(3) 0.49090(17) 0.0885(18) Uani 1 1 d . . . . .
H53 H 0.1863 0.5312 0.4749 0.106 Uiso 1 1 calc R . . . .
C18 C -0.3461(7) 0.3973(2) 0.24566(17) 0.0762(14) Uani 1 1 d . . . . .
H18 H -0.3321 0.4333 0.2390 0.091 Uiso 1 1 calc R . . . .
C16 C -0.3296(12) 0.3270(3) 0.2925(2) 0.117(3) Uani 1 1 d . . . . .
H16 H -0.3041 0.3142 0.3177 0.141 Uiso 1 1 calc R . . . .

loop_
_atom_site_aniso_label
_atom_site_aniso_U_11
_atom_site_aniso_U_22
_atom_site_aniso_U_33
_atom_site_aniso_U_23
_atom_site_aniso_U_13
_atom_site_aniso_U_12
Zn1 0.0623(3) 0.0645(3) 0.0505(2) -0.0015(2) -0.0004(2) -0.0042(2)
Zn2 0.0658(3) 0.0678(3) 0.0512(2) 0.0011(2) 0.0015(3) 0.0081(2)
O3 0.0668(18) 0.074(2) 0.0517(15) 0.0005(15) -0.0067(15) 0.0093(15)
N7 0.057(2) 0.065(2) 0.0448(17) 0.0014(15) 0.0037(15) 0.0031(17)
O1 0.069(2) 0.069(2) 0.071(2) -0.0133(17) 0.0000(17) 0.0000(16)
N3 0.073(2) 0.064(2) 0.0537(19) -0.0125(17) 0.0025(19) 0.0007(19)
O2 0.076(2) 0.0647(19) 0.0570(17) -0.0081(15) 0.0026(16) -0.0164(16)
O4 0.074(2) 0.074(2) 0.0619(19) 0.0007(16) -0.0098(17) -0.0036(16)
N8 0.058(2) 0.078(3) 0.054(2) 0.0006(18) -0.0067(18) 0.0005(18)
C46 0.062(2) 0.067(3) 0.048(2) 0.0011(19) 0.0060(19) 0.007(2)
N6 0.055(2) 0.081(3) 0.0509(19) 0.0029(18) -0.0018(16) 0.0088(18)
N1 0.067(2) 0.068(2) 0.0482(19) -0.0050(16) 0.0074(17) -0.0090(18)
O7 0.086(3) 0.088(3) 0.078(2) -0.015(2) 0.034(2) -0.009(2)
N4 0.067(2) 0.074(3) 0.063(2) -0.010(2) -0.0020(19) -0.0029(19)
O6 0.082(3) 0.081(3) 0.063(2) 0.0058(17) -0.0225(19) -0.0028(19)
C12 0.059(2) 0.071(3) 0.055(2) -0.010(2) 0.008(2) -0.004(2)
N5 0.059(2) 0.066(2) 0.0522(18) 0.0073(16) 0.0021(17) 0.0008(17)
C11 0.053(2) 0.076(3) 0.053(2) -0.012(2) 0.001(2) 0.000(2)
C43 0.058(2) 0.068(3) 0.048(2) 0.0089(19) 0.0088(19) 0.008(2)
O8 0.091(3) 0.092(3) 0.074(2) -0.005(2) 0.037(2) 0.014(2)
C45 0.063(2) 0.074(3) 0.053(2) 0.005(2) 0.006(2) 0.000(2)
C47 0.050(2) 0.073(3) 0.048(2) 0.0005(19) 0.0041(18) 0.0011(19)
C44 0.068(3) 0.068(3) 0.053(2) -0.003(2) 0.011(2) 0.005(2)
C48 0.050(2) 0.064(3) 0.053(2) 0.0002(19) 0.0021(18) 0.0078(19)
C4 0.062(3) 0.072(3) 0.048(2) -0.009(2) 0.0121(19) -0.005(2)
N2 0.064(2) 0.075(3) 0.059(2) -0.0052(19) -0.0076(19) -0.0010(19)
C42 0.054(2) 0.074(3) 0.050(2) 0.006(2) 0.0098(19) 0.002(2)
C26 0.061(3) 0.083(4) 0.067(3) 0.009(3) 0.003(2) 0.001(2)
O5 0.106(3) 0.105(3) 0.087(2) -0.024(2) -0.043(2) 0.024(2)
C40 0.051(2) 0.083(3) 0.059(2) 0.008(2) 0.001(2) 0.002(2)
C49 0.051(2) 0.076(3) 0.050(2) -0.001(2) 0.0041(19) 0.003(2)
C13 0.065(3) 0.070(3) 0.057(2) -0.013(2) 0.000(2) -0.002(2)
C14 0.071(3) 0.073(3) 0.060(3) -0.006(2) 0.000(2) 0.000(2)
C5 0.054(2) 0.072(3) 0.0457(19) -0.0082(19) -0.0005(18) -0.006(2)
C3 0.061(3) 0.068(3) 0.054(2) -0.001(2) 0.008(2) -0.014(2)
C28 0.071(3) 0.061(3) 0.056(2) 0.008(2) -0.009(2) -0.004(2)
C23 0.073(3) 0.059(3) 0.069(3) -0.012(2) 0.002(2) -0.008(2)
C6 0.052(2) 0.082(3) 0.054(2) -0.013(2) -0.001(2) 0.001(2)
C37 0.057(3) 0.075(3) 0.054(2) 0.011(2) 0.008(2) 0.004(2)
C39 0.079(3) 0.070(3) 0.060(3) 0.004(2) -0.005(2) 0.002(3)
C52 0.067(3) 0.066(3) 0.072(3) 0.002(2) -0.012(2) 0.002(2)
C51 0.063(3) 0.071(3) 0.074(3) -0.008(2) -0.002(2) -0.002(2)
C2 0.064(3) 0.075(3) 0.052(2) 0.003(2) 0.005(2) 0.002(2)
C34 0.066(3) 0.084(4) 0.058(3) 0.015(2) -0.002(2) -0.001(2)
C31 0.075(3) 0.068(3) 0.055(2) 0.004(2) -0.008(2) -0.005(2)
C33 0.072(3) 0.064(3) 0.055(2) 0.003(2) -0.007(2) 0.002(2)
C10 0.060(3) 0.069(3) 0.061(2) -0.002(2) -0.004(2) 0.006(2)
C27 0.062(3) 0.077(3) 0.053(2) -0.004(2) -0.005(2) -0.008(2)
C29 0.089(4) 0.090(4) 0.060(3) 0.006(3) -0.007(3) 0.010(3)
C50 0.060(3) 0.094(4) 0.055(2) -0.010(2) -0.011(2) 0.012(3)
C41 0.058(2) 0.072(3) 0.050(2) 0.005(2) 0.004(2) 0.007(2)
C1 0.067(3) 0.069(3) 0.041(2) 0.0053(18) 0.0028(18) -0.009(2)
C19 0.075(3) 0.071(3) 0.062(3) -0.010(2) -0.002(2) -0.003(2)
C54 0.075(3) 0.067(3) 0.066(3) 0.003(2) 0.005(2) 0.001(2)
C24 0.071(3) 0.073(3) 0.070(3) -0.010(2) -0.017(3) -0.001(2)
C32 0.065(3) 0.079(3) 0.055(2) 0.004(2) -0.001(2) 0.002(2)
C35 0.077(3) 0.078(3) 0.065(3) 0.009(2) -0.012(2) 0.001(3)
C8 0.087(4) 0.074(3) 0.082(3) 0.003(3) -0.020(3) 0.009(3)
C36 0.078(3) 0.075(3) 0.072(3) 0.021(3) -0.011(3) -0.006(3)
C9 0.071(3) 0.075(3) 0.071(3) -0.003(2) -0.019(3) 0.003(2)
C25 0.069(3) 0.089(4) 0.076(3) -0.004(3) -0.005(3) 0.003(3)
C21 0.126(5) 0.072(4) 0.086(4) -0.018(3) -0.038(4) 0.010(3)
C38 0.066(3) 0.085(4) 0.060(3) 0.006(2) -0.005(2) 0.002(2)
C20 0.096(4) 0.070(3) 0.079(3) -0.018(3) -0.026(3) 0.003(3)
C7 0.085(3) 0.060(3) 0.073(3) 0.003(2) -0.008(3) -0.005(2)
C22 0.112(4) 0.076(4) 0.083(4) -0.018(3) -0.023(3) 0.023(3)
C30 0.101(4) 0.065(3) 0.063(3) 0.006(2) -0.006(3) 0.007(3)
C15 0.164(7) 0.064(3) 0.091(4) -0.011(3) -0.052(4) 0.015(4)
C17 0.094(4) 0.070(3) 0.075(3) -0.010(3) -0.020(3) 0.002(3)
C53 0.098(4) 0.089(4) 0.079(3) -0.013(3) -0.046(3) 0.013(3)
C18 0.080(4) 0.079(3) 0.070(3) -0.010(3) -0.008(3) -0.005(3)
C16 0.194(9) 0.070(4) 0.087(4) -0.009(3) -0.060(5) 0.011(4)

loop_
_atom_type_symbol
_atom_type_description
_atom_type_scat_dispersion_real
_atom_type_scat_dispersion_imag
_atom_type_scat_source
C C 0.0033 0.0016 'International Tables Vol C Tables 4.2.6.8 and 6.1.1.4'
H H 0.0000 0.0000 'International Tables Vol C Tables 4.2.6.8 and 6.1.1.4'
N N 0.0061 0.0033 'International Tables Vol C Tables 4.2.6.8 and 6.1.1.4'
O O 0.0106 0.0060 'International Tables Vol C Tables 4.2.6.8 and 6.1.1.4'
Zn Zn 0.2839 1.4301 'International Tables Vol C Tables 4.2.6.8 and 6.1.1.4'

loop_
_geom_angle_atom_site_label_1
_geom_angle_atom_site_label_2
_geom_angle_atom_site_label_3
_geom_angle
_geom_angle_site_symmetry_1
_geom_angle_site_symmetry_3
_geom_angle_publ_flag
N7 Zn1 O1 96.07(13) 4_654 . ?
N7 Zn1 N8 77.56(15) 4_654 4_654 ?
N7 Zn1 C26 123.83(16) 4_654 . ?
O1 Zn1 C26 29.05(14) . . ?
O2 Zn1 N7 152.66(14) . 4_654 ?
O2 Zn1 O1 58.35(13) . . ?
O2 Zn1 N8 88.32(14) . 4_654 ?
O2 Zn1 C26 29.54(15) . . ?
N8 Zn1 O1 81.53(14) 4_654 . ?
N8 Zn1 C26 81.46(16) 4_654 . ?
O7 Zn1 N7 89.59(15) . 4_654 ?
O7 Zn1 O1 93.44(15) . . ?
O7 Zn1 O2 100.63(15) . . ?
O7 Zn1 N8 165.55(17) . 4_654 ?
O7 Zn1 O6 94.13(19) . . ?
O7 Zn1 C26 100.71(17) . . ?
O6 Zn1 N7 101.00(14) . 4_654 ?
O6 Zn1 O1 161.35(14) . . ?
O6 Zn1 O2 103.44(15) . . ?
O6 Zn1 N8 94.79(16) . 4_654 ?
O6 Zn1 C26 132.41(17) . . ?
O3 Zn2 N1 134.99(14) . 4_455 ?
O3 Zn2 O8 96.53(16) . 1_655 ?
O3 Zn2 N2 90.99(15) . 4_455 ?
O3 Zn2 O5 95.04(16) . . ?
N1 Zn2 N2 77.61(16) 4_455 4_455 ?
O8 Zn2 N1 85.65(16) 1_655 4_455 ?
O8 Zn2 N2 162.13(17) 1_655 4_455 ?
O5 Zn2 N1 129.46(15) . 4_455 ?
O5 Zn2 O8 96.99(19) . 1_655 ?
O5 Zn2 N2 98.47(19) . 4_455 ?
C27 O3 Zn2 108.6(3) . . ?
C46 N7 Zn1 125.4(3) . 4_645 ?
C46 N7 C47 119.4(4) . . ?
C47 N7 Zn1 115.2(3) . 4_645 ?
C26 O1 Zn1 81.4(3) . . ?
C12 N3 C13 106.5(4) . . ?
C26 O2 Zn1 95.4(3) . . ?
C48 N8 Zn1 112.8(3) . 4_645 ?
C52 N8 Zn1 128.8(3) . 4_645 ?
C52 N8 C48 118.3(4) . . ?
N7 C46 C45 124.4(4) . . ?
C40 N6 C41 102.5(4) . . ?
C5 N1 Zn2 112.3(3) . 4_444 ?
C1 N1 Zn2 126.1(3) . 4_444 ?
C1 N1 C5 121.5(4) . . ?
C54 O7 Zn1 136.6(4) . . ?
C13 N4 C11 104.3(4) . . ?
C53 O6 Zn1 119.0(4) . . ?
N3 C12 C11 107.0(4) . . ?
N3 C12 C4 129.8(5) . . ?
C11 C12 C4 123.2(4) . . ?
C40 N5 C42 106.1(4) . . ?
N4 C11 C10 128.2(5) . . ?
C12 C11 N4 110.7(4) . . ?
C12 C11 C10 121.2(4) . . ?
C47 C43 C44 118.7(4) . . ?
C47 C43 C42 115.7(4) . . ?
C44 C43 C42 125.6(4) . . ?
C54 O8 Zn2 136.2(4) . 1_455 ?
C44 C45 C46 117.2(5) . . ?
N7 C47 C43 120.9(4) . . ?
N7 C47 C48 117.4(4) . . ?
C43 C47 C48 121.8(4) . . ?
C45 C44 C43 119.5(5) . . ?
N8 C48 C47 117.0(4) . . ?
N8 C48 C49 121.6(4) . . ?
C49 C48 C47 121.4(4) . . ?
C5 C4 C12 115.6(5) . . ?
C3 C4 C12 124.7(4) . . ?
C3 C4 C5 119.6(4) . . ?
C6 N2 Zn2 113.4(3) . 4_444 ?
C7 N2 Zn2 126.3(4) . 4_444 ?
C7 N2 C6 119.5(5) . . ?
N5 C42 C43 129.9(5) . . ?
C41 C42 N5 106.8(4) . . ?
C41 C42 C43 123.3(5) . . ?
O1 C26 Zn1 69.6(3) . . ?
O1 C26 O2 123.9(5) . . ?
O1 C26 C23 119.0(5) . . ?
O2 C26 Zn1 55.1(3) . . ?
O2 C26 C23 117.0(5) . . ?
C23 C26 Zn1 164.6(4) . . ?
C53 O5 Zn2 125.0(4) . . ?
N6 C40 N5 112.7(4) . . ?
N6 C40 C37 123.1(4) . . ?
N5 C40 C37 124.2(5) . . ?
C48 C49 C41 116.1(4) . . ?
C50 C49 C48 119.3(5) . . ?
C50 C49 C41 124.6(4) . . ?
N3 C13 C14 122.0(5) . . ?
N4 C13 N3 111.6(4) . . ?
N4 C13 C14 126.3(5) . . ?
C19 C14 C13 120.4(5) . . ?
C15 C14 C13 122.9(5) . . ?
C15 C14 C19 116.7(5) . . ?
N1 C5 C4 119.2(4) . . ?
N1 C5 C6 119.3(4) . . ?
C4 C5 C6 121.5(4) . . ?
C2 C3 C4 118.0(4) . . ?
C33 C28 C27 120.1(4) . . ?
C33 C28 C29 118.4(4) . . ?
C29 C28 C27 121.5(4) . . ?
C24 C23 C26 120.5(5) . . ?
C24 C23 C22 118.1(5) . . ?
C22 C23 C26 121.4(5) . . ?
N2 C6 C5 116.5(4) . . ?
N2 C6 C10 122.2(5) . . ?
C10 C6 C5 121.3(4) . . ?
C36 C37 C40 121.4(5) . . ?
C38 C37 C40 122.4(5) . . ?
C38 C37 C36 116.2(5) . . ?
C38 C39 C34 120.1(5) . . ?
N8 C52 C51 123.3(5) . . ?
C50 C51 C52 119.1(5) . . ?
C3 C2 C1 119.0(4) . . ?
C39 C34 C31 120.8(5) . . ?
C39 C34 C35 117.2(5) . . ?
C35 C34 C31 122.0(5) . . ?
C32 C31 C34 120.9(4) . . ?
C32 C31 C30 118.4(5) . . ?
C30 C31 C34 120.8(5) . . ?
C28 C33 C32 120.4(5) . . ?
C11 C10 C9 126.0(5) . . ?
C6 C10 C11 117.1(5) . . ?
C6 C10 C9 116.9(5) . . ?
O3 C27 C28 115.3(5) . . ?
O4 C27 O3 125.0(5) . . ?
O4 C27 C28 119.8(4) . . ?
C30 C29 C28 120.1(5) . . ?
C51 C50 C49 118.4(4) . . ?
N6 C41 C49 126.3(4) . . ?
C42 C41 N6 111.9(4) . . ?
C42 C41 C49 121.7(4) . . ?
N1 C1 C2 122.6(4) . . ?
C18 C19 C14 121.2(5) . . ?
O8 C54 O7 127.5(6) . . ?
C25 C24 C23 121.5(5) . . ?
C31 C32 C33 121.3(4) . . ?
C36 C35 C34 121.3(5) . . ?
C9 C8 C7 120.7(5) . . ?
C35 C36 C37 122.5(5) . . ?
C8 C9 C10 118.9(5) . . ?
C24 C25 C20 122.0(5) . . ?
C22 C21 C20 121.5(6) . . ?
C37 C38 C39 122.7(5) . . ?
C25 C20 C21 116.5(5) . . ?
C25 C20 C17 121.2(5) . . ?
C21 C20 C17 122.3(5) . . ?
N2 C7 C8 121.7(5) . . ?
C21 C22 C23 120.5(6) . . ?
C29 C30 C31 121.4(5) . . ?
C14 C15 C16 121.9(6) . . ?
C18 C17 C20 119.3(5) . . ?
C16 C17 C20 124.0(5) . . ?
C16 C17 C18 116.7(5) . . ?
O6 C53 O5 125.4(6) . . ?
C19 C18 C17 121.3(5) . . ?
C17 C16 C15 121.8(6) . . ?

loop_
_geom_bond_atom_site_label_1
_geom_bond_atom_site_label_2
_geom_bond_distance
_geom_bond_site_symmetry_2
_geom_bond_publ_flag
Zn1 N7 2.122(4) 4_654 ?
Zn1 O1 2.426(4) . ?
Zn1 O2 2.107(3) . ?
Zn1 N8 2.194(4) 4_654 ?
Zn1 O7 2.023(4) . ?
Zn1 O6 2.062(4) . ?
Zn1 C26 2.559(6) . ?
Zn2 O3 2.015(3) . ?
Zn2 N1 2.149(4) 4_455 ?
Zn2 O8 2.057(4) 1_655 ?
Zn2 N2 2.170(4) 4_455 ?
Zn2 O5 2.031(4) . ?
O3 C27 1.287(5) . ?
N7 Zn1 2.122(4) 4_645 ?
N7 C46 1.309(6) . ?
N7 C47 1.362(6) . ?
O1 C26 1.257(6) . ?
N3 C12 1.363(6) . ?
N3 C13 1.377(6) . ?
O2 C26 1.267(6) . ?
O4 C27 1.236(6) . ?
N8 Zn1 2.194(4) 4_645 ?
N8 C48 1.368(6) . ?
N8 C52 1.327(7) . ?
C46 C45 1.406(7) . ?
N6 C40 1.366(7) . ?
N6 C41 1.388(6) . ?
N1 Zn2 2.149(4) 4_444 ?
N1 C5 1.359(5) . ?
N1 C1 1.283(6) . ?
O7 C54 1.214(7) . ?
N4 C11 1.376(6) . ?
N4 C13 1.354(7) . ?
O6 C53 1.212(7) . ?
C12 C11 1.375(7) . ?
C12 C4 1.451(7) . ?
N5 C42 1.373(6) . ?
N5 C40 1.372(6) . ?
C11 C10 1.430(7) . ?
C43 C47 1.395(7) . ?
C43 C44 1.424(7) . ?
C43 C42 1.441(6) . ?
O8 Zn2 2.057(4) 1_455 ?
O8 C54 1.208(7) . ?
C45 C44 1.376(7) . ?
C47 C48 1.457(7) . ?
C48 C49 1.399(6) . ?
C4 C5 1.408(7) . ?
C4 C3 1.408(7) . ?
N2 Zn2 2.170(4) 4_444 ?
N2 C6 1.345(7) . ?
N2 C7 1.341(7) . ?
C42 C41 1.364(7) . ?
C26 C23 1.517(7) . ?
O5 C53 1.252(6) . ?
C40 C37 1.445(7) . ?
C49 C50 1.399(7) . ?
C49 C41 1.452(7) . ?
C13 C14 1.459(7) . ?
C14 C19 1.412(8) . ?
C14 C15 1.355(8) . ?
C5 C6 1.440(7) . ?
C3 C2 1.376(7) . ?
C28 C33 1.386(6) . ?
C28 C27 1.504(7) . ?
C28 C29 1.412(8) . ?
C23 C24 1.371(7) . ?
C23 C22 1.401(8) . ?
C6 C10 1.416(7) . ?
C37 C36 1.394(8) . ?
C37 C38 1.391(7) . ?
C39 C34 1.400(7) . ?
C39 C38 1.391(7) . ?
C52 C51 1.398(7) . ?
C51 C50 1.388(8) . ?
C2 C1 1.408(7) . ?
C34 C31 1.487(7) . ?
C34 C35 1.410(8) . ?
C31 C32 1.348(7) . ?
C31 C30 1.419(7) . ?
C33 C32 1.407(7) . ?
C10 C9 1.432(7) . ?
C29 C30 1.364(7) . ?
C19 C18 1.356(7) . ?
C24 C25 1.359(8) . ?
C35 C36 1.363(7) . ?
C8 C9 1.358(8) . ?
C8 C7 1.386(8) . ?
C25 C20 1.386(8) . ?
C21 C20 1.413(8) . ?
C21 C22 1.359(8) . ?
C20 C17 1.489(7) . ?
C15 C16 1.389(8) . ?
C17 C18 1.408(8) . ?
C17 C16 1.360(9) . ?

loop_
_twin_individual_id
_twin_individual_mass_fraction_refined
1 0.623(11)
2 0.377(11)

loop_
_smtbx_masks_void_nr
_smtbx_masks_void_average_x
_smtbx_masks_void_average_y
_smtbx_masks_void_average_z
_smtbx_masks_void_volume
_smtbx_masks_void_count_electrons
_smtbx_masks_void_content
1 -0.953 -0.250 0.009 1601.3 181.7 ?
2 -0.552 0.250 0.509 1601.3 182.0 ?
